data_9011888
loop_
_publ_author_name
'Solov'eva, L. P.'
'Belov, N. V.'

_publ_section_title
;
 Crystal structure of hodgkinsonite Zn2Mn[SiO4](OH)2
;
_journal_name_full 'Soviet Physics Doklady'
_journal_page_first 867
_journal_page_last 870
_journal_volume 8
_journal_year 1963
_chemical_compound_source 'Franklin, New Jersey'
_chemical_formula_sum 'H2 Mn O6 Si Zn2'
_chemical_name_mineral Hodgkinsonite
_space_group_IT_number 14
_symmetry_space_group_name_Hall '-P 2ybc'
_symmetry_space_group_name_H-M 'P 1 21/c 1'
_cell_angle_alpha 90
_cell_angle_beta 95.58
_cell_angle_gamma 90
_cell_formula_units_Z 4
_cell_length_a 11.71
_cell_length_b 5.34
_cell_length_c 8.13
_cell_volume 505.971
_database_code_amcsd 0015595
_exptl_crystal_density_diffrn 4.093
_cod_original_formula_sum 'Mn Zn2 Si O6 H2'
_cod_database_code 9011888

loop_
_space_group_symop_operation_xyz
x,y,z
x,1/2-y,1/2+z
-x,1/2+y,1/2-z
-x,-y,-z

loop_
_atom_site_label
_atom_site_fract_x
_atom_site_fract_y
_atom_site_fract_z
_atom_site_U_iso_or_equiv
_atom_site_type_symbol
_atom_site_attached_hydrogens
Mn 0.04800 0.25000 0.39300 0.00633 Mn 0
ZnI 0.25100 0.56100 0.10700 0.00633 Zn 0
ZnII 0.42200 0.93400 0.27300 0.00633 Zn 0
Si 0.33000 0.43800 0.43200 0.00633 Si 0
O1 0.20200 0.45000 0.33200 0.00633 O 0
O2 0.36100 0.14200 0.46500 0.00633 O 0
O3 0.30800 0.93200 0.10700 0.00633 O 0
O4 0.43300 0.56800 0.31600 0.00633 O 0
O-H5 0.11300 0.92000 0.49800 0.00633 O 1
O-H6 0.05700 0.09600 0.15400 0.00633 O 1

loop_
_cod_changelog_entry_id
_cod_changelog_entry_author
_cod_changelog_entry_date
_cod_changelog_entry_text
1
;cod-tools version 3.8.0
Id: cif_guess_AMCSD_atom_types 9574 2023-05-10 09:00:05Z saulius
;
2023-05-10T18:53:35+03:00
;Derived atom types and hydrogen counts
from atom names that follow the AMCSD naming convention
(Wat == water, O-H == hydroxyl).
;

loop_
_cod_related_entry_id
_cod_related_entry_database
_cod_related_entry_code
1 AMCSD 0015595
